data_7044322
loop_
_publ_author_name
'Venkateswarulu, M.'
'Gambhir, Diksha'
'Kaur, Harpreet'
'Daniel, P. Vineeth'
'Mondal, Prosenjit'
'Koner, Rik Rani'

_publ_section_title
;
 A long-range emissive mega-Stokes inorganic--organic hybrid material with
 peripheral carboxyl functionality for As(v) recognition and its
 application in bioimaging
;
_journal_name_full 'Dalton Trans.'
_journal_paper_doi 10.1039/C7DT02387A
_journal_year 2017
_chemical_formula_moiety 'C16 H18 Cu N4 O4, 3(H2 O), C2 H6 O'
_chemical_formula_sum 'C18 H30 Cu N4 O8'
_chemical_formula_weight 494.00
_chemical_name_systematic PTCA-Cu
_space_group_crystal_system monoclinic
_space_group_IT_number 14
_space_group_name_Hall '-P 2ybc'
_space_group_name_H-M_alt 'P 1 21/c 1'
_symmetry_space_group_name_Hall '-P 2ybc'
_symmetry_space_group_name_H-M 'P 1 21/c 1'
_atom_sites_solution_hydrogens geom
_atom_sites_solution_primary iterative
_atom_sites_solution_secondary difmap
_audit_creation_date 2017-06-28
_audit_creation_method
;
Olex2 1.2-ac21
(compiled 2015.09.16 svn.r134, GUI svn.r4998)
;
_audit_update_record
;
2017-06-28 deposited with the CCDC.
2017-08-31 downloaded from the CCDC.
;
_cell_angle_alpha 90.00
_cell_angle_beta 97.823(2)
_cell_angle_gamma 90.00
_cell_formula_units_Z 4
_cell_length_a 8.5798(2)
_cell_length_b 11.2874(3)
_cell_length_c 22.5286(5)
_cell_measurement_reflns_used 4981
_cell_measurement_temperature 150.00(10)
_cell_measurement_theta_max 66.8080
_cell_measurement_theta_min 4.3840
_cell_volume 2161.45(9)
_computing_cell_refinement 'CrysAlisPro 1.171.38.43i (Rigaku OD, 2015)'
_computing_data_collection 'CrysAlisPro 1.171.38.43i (Rigaku OD, 2015)'
_computing_data_reduction 'CrysAlisPro 1.171.38.43i (Rigaku OD, 2015)'
_computing_molecular_graphics 'Olex2 (Dolomanov et al., 2009)'
_computing_publication_material 'Olex2 (Dolomanov et al., 2009)'
_computing_structure_refinement 'ShelXL (Sheldrick, 2008)'
_computing_structure_solution
;
Superflip (Palatinus & Chapuis, 2007;Palatinus & van der Lee, 2008;
Palatinus et al., 2012)
;
_diffrn_ambient_environment N~2~
_diffrn_ambient_temperature 150.00(10)
_diffrn_detector 'CCD plate'
_diffrn_detector_area_resol_mean 7.9987
_diffrn_detector_type Eos
_diffrn_measured_fraction_theta_full 0.986
_diffrn_measured_fraction_theta_max 0.986
_diffrn_measurement_details
;
List of Runs (angles in degrees, time in seconds):

  # Type    Start    End  Width  t~exp~   \w     \q     \k     \f   Frames
#--------------------------------------------------------------------------
  1  \w     -8.00  91.00   1.00    1.50    --   25.57  57.00 -30.00   99
  2  \w    113.00 144.00   1.00    5.00    --   66.78 111.00-120.00   31
  3  \w     99.00 178.00   1.00   10.00    --  108.00 138.00 -60.00   79
  4  \w    153.00 178.00   1.00   10.00    --  108.00 104.00 -30.00   25
  5  \w    102.00 141.00   1.00   10.00    --  108.00 104.00 -30.00   39
  6  \w     86.00 147.00   1.00    5.00    --   66.78 164.00 -76.00   61
  7  \w     61.00 131.00   1.00    5.00    --   66.78 178.00  90.00   70
  8  \w     63.00 162.00   1.00   10.00    --  108.00  43.00 120.00   99
  9  \w     72.00 167.00   1.00   10.00    --  108.00  21.00  90.00   95
 10  \w    102.00 144.00   1.00   10.00    --  108.00 -89.00-120.00   42
 11  \w     71.00 157.00   1.00   10.00    --  108.00 -89.00-150.00   86
 12  \w     62.00 112.00   1.00   10.00    --  108.00-104.00  30.00   50
 13  \w     30.00  68.00   1.00   10.00    --  108.00  21.00  90.00   38
 14  \w     31.00 136.00   1.00    5.00    --   66.78  63.00 -30.00  105
 15  \w     32.00  57.00   1.00   10.00    --  108.00 -89.00-150.00   25
 16  \w     22.00  79.00   1.00   10.00    --  108.00 -89.00-120.00   57
 17  \w     -7.00  90.00   1.00    5.00    --   66.78 -38.00-180.00   97
 18  \w    -10.00  82.00   1.00    1.50    --   25.57  57.00-180.00   92
;
_diffrn_measurement_device 'four-circle diffractometer'
_diffrn_measurement_device_type 'SuperNova, Dual, Cu at zero, Eos'
_diffrn_measurement_method '\w scans'
_diffrn_orient_matrix_type 'CrysAlisPro convention (1999,Acta A55,543-557)'
_diffrn_orient_matrix_UB_11 0.0132477000
_diffrn_orient_matrix_UB_12 -0.0036125000
_diffrn_orient_matrix_UB_13 -0.0674584000
_diffrn_orient_matrix_UB_21 0.0278769000
_diffrn_orient_matrix_UB_22 0.1348560000
_diffrn_orient_matrix_UB_23 0.0004468000
_diffrn_orient_matrix_UB_31 0.1786395000
_diffrn_orient_matrix_UB_32 -0.0208720000
_diffrn_orient_matrix_UB_33 0.0145123000
_diffrn_radiation_monochromator mirror
_diffrn_radiation_probe x-ray
_diffrn_radiation_type CuK\a
_diffrn_radiation_wavelength 1.54184
_diffrn_reflns_av_R_equivalents 0.0149
_diffrn_reflns_av_unetI/netI 0.0199
_diffrn_reflns_limit_h_max 10
_diffrn_reflns_limit_h_min -8
_diffrn_reflns_limit_k_max 9
_diffrn_reflns_limit_k_min -13
_diffrn_reflns_limit_l_max 26
_diffrn_reflns_limit_l_min -23
_diffrn_reflns_number 7105
_diffrn_reflns_theta_full 66.79
_diffrn_reflns_theta_max 66.79
_diffrn_reflns_theta_min 4.39
_diffrn_source 'micro-focus sealed X-ray tube'
_diffrn_source_type 'SuperNova (Cu) X-ray Source'
_exptl_absorpt_coefficient_mu 1.894
_exptl_absorpt_correction_T_max 1.000
_exptl_absorpt_correction_T_min 0.815
_exptl_absorpt_correction_type gaussian
_exptl_absorpt_process_details
;
CrysAlisPro 1.171.38.43i (Rigaku Oxford Diffraction, 2015)
Numerical absorption correction based on gaussian integration over
            a multifaceted crystal model
Empirical absorption correction using spherical harmonics,
 implemented in SCALE3 ABSPACK scaling algorithm.
;
_exptl_crystal_density_diffrn 1.518
_exptl_crystal_density_method 'not measured'
_exptl_crystal_description monoclinic
_exptl_crystal_F_000 1036
_exptl_crystal_size_max 0.123
_exptl_crystal_size_mid 0.107
_exptl_crystal_size_min 0.061
_refine_diff_density_max 1.029
_refine_diff_density_min -0.604
_refine_diff_density_rms 0.072
_refine_ls_extinction_method none
_refine_ls_goodness_of_fit_ref 1.024
_refine_ls_hydrogen_treatment mixed
_refine_ls_matrix_type full
_refine_ls_number_parameters 305
_refine_ls_number_reflns 3781
_refine_ls_number_restraints 4
_refine_ls_restrained_S_all 1.023
_refine_ls_R_factor_all 0.0448
_refine_ls_R_factor_gt 0.0428
_refine_ls_shift/su_max 0.002
_refine_ls_shift/su_mean 0.000
_refine_ls_structure_factor_coef Fsqd
_refine_ls_weighting_details 'calc w=1/[\s^2^(Fo^2^)+(0.0545P)^2^+4.0830P] where P=(Fo^2^+2Fc^2^)/3'
_refine_ls_weighting_scheme calc
_refine_ls_wR_factor_gt 0.1092
_refine_ls_wR_factor_ref 0.1112
_reflns_number_gt 3565
_reflns_number_total 3781
_reflns_threshold_expression >2sigma(I)
_cod_data_source_file c7dt02387a2.cif
_cod_data_source_block mof_17_lt_cu
_cod_original_cell_volume 2161.44(9)
_cod_database_code 7044322
_chemical_oxdiff_formula 'C72 H120 Cu4 N16 O32'
_reflns_odcompleteness_completeness 97.96
_reflns_odcompleteness_iscentric 1
_reflns_odcompleteness_theta 66.97
_olex2_refinement_description
;
1. Fixed Uiso
 At 1.2 times of:
  All C(H) groups, All C(H,H) groups, All N(H,H) groups, All O(H) groups
 At 1.5 times of:
  All C(H,H,H) groups, All N(H) groups, All O(H,H) groups
2. Restrained distances
 N4-H4A
 0.85 with sigma of 0.01
 N3-H3A
 0.85 with sigma of 0.01
 C4-H4A
 1.893758 with sigma of 0.02
 C3-H3A
 1.914016 with sigma of 0.02
3.a Free rotating group:
 O1(H1E,H1F), O6(H6A,H6B), O7(H7A,H7B)
3.b Rotating group:
 O8(H8)
3.c Secondary CH2 refined with riding coordinates:
 N2(H2A,H2B), N1(H1A,H1B), C2(H2C,H2D), C1(H1C,H1D), C18(H18A,H18B)
3.d Aromatic/amide H refined with riding coordinates:
 C11(H11), C10(H10), C15(H15), C16(H16), C3(H3), C4(H4)
3.e Idealised Me refined as rotating group:
 C17(H17A,H17B,H17C)
;
_olex2_date_sample_data_collection 2014-06-26
_olex2_submission_special_instructions 'No special instructions were received'
_oxdiff_exptl_absorpt_empirical_details
;
Empirical correction (ABSPACK) includes:
- Absorption correction using spherical harmonics
- Frame scaling
;
_oxdiff_exptl_absorpt_empirical_full_max 1.438
_oxdiff_exptl_absorpt_empirical_full_min 0.779

loop_
_space_group_symop_id
_space_group_symop_operation_xyz
1 'x, y, z'
2 '-x, y+1/2, -z+1/2'
3 '-x, -y, -z'
4 'x, -y-1/2, z-1/2'

loop_
_atom_site_label
_atom_site_type_symbol
_atom_site_fract_x
_atom_site_fract_y
_atom_site_fract_z
_atom_site_U_iso_or_equiv
_atom_site_adp_type
_atom_site_occupancy
_atom_site_calc_flag
_atom_site_refinement_flags_posn
Cu1 Cu 0.76203(4) 1.05047(3) 0.705664(16) 0.01919(14) Uani 1 d .
O4 O 0.5751(2) 0.72907(16) 0.66592(8) 0.0227(4) Uani 1 d .
O3 O 1.0877(2) 0.85967(16) 0.70539(8) 0.0242(4) Uani 1 d .
O2 O 0.8605(2) 0.89599(15) 0.64654(8) 0.0213(4) Uani 1 d .
O5 O 0.8096(2) 0.67820(16) 0.71588(7) 0.0221(4) Uani 1 d .
O1 O 0.6453(2) 1.23053(17) 0.75208(8) 0.0257(4) Uani 1 d .
H1E H 0.5819 1.2256 0.7778 0.039 Uiso 1 d G
H1F H 0.7256 1.2704 0.7665 0.039 Uiso 1 d G
O6 O 0.7179(2) 0.55696(18) 0.80891(9) 0.0318(5) Uani 1 d .
H6A H 0.6836 0.5554 0.8426 0.048 Uiso 1 d G
H6B H 0.7729 0.4954 0.8052 0.048 Uiso 1 d G
N4 N 0.9125(3) 1.1707(2) 0.67843(12) 0.0268(5) Uani 1 d D
H4A H 0.996(2) 1.138(3) 0.6700(11) 0.040 Uiso 1 d DR
N2 N 0.9054(2) 1.00244(19) 0.78004(9) 0.0211(4) Uani 1 d .
H2A H 0.9913 0.9662 0.7698 0.025 Uiso 1 calc R
H2B H 0.9370 1.0672 0.8017 0.025 Uiso 1 calc R
O7 O 0.5031(3) 0.1289(2) 0.43574(12) 0.0468(6) Uani 1 d .
H7A H 0.4709 0.1728 0.4060 0.070 Uiso 1 d G
H7B H 0.4332 0.1255 0.4591 0.070 Uiso 1 d G
N3 N 0.6177(3) 1.0996(2) 0.63233(12) 0.0306(5) Uani 1 d D
H3A H 0.533(2) 1.130(2) 0.6414(16) 0.046 Uiso 1 d DR
N1 N 0.6022(3) 0.95165(19) 0.73940(10) 0.0232(5) Uani 1 d .
H1A H 0.5060 0.9841 0.7306 0.028 Uiso 1 calc R
H1B H 0.5999 0.8782 0.7237 0.028 Uiso 1 calc R
C7 C 0.9122(3) 0.6523(2) 0.59358(10) 0.0147(5) Uani 1 d .
C6 C 1.0216(3) 0.7405(2) 0.61872(10) 0.0172(5) Uani 1 d .
C13 C 0.8917(3) 0.4132(2) 0.47147(10) 0.0156(5) Uani 1 d .
C5 C 0.9839(3) 0.8386(2) 0.66065(11) 0.0182(5) Uani 1 d .
C8 C 0.7610(3) 0.6360(2) 0.61236(10) 0.0168(5) Uani 1 d .
C12 C 0.8468(3) 0.4917(2) 0.51869(10) 0.0148(5) Uani 1 d .
C9 C 0.7132(3) 0.6881(2) 0.66912(11) 0.0179(5) Uani 1 d .
C11 C 0.6978(3) 0.4862(2) 0.53581(11) 0.0186(5) Uani 1 d .
H11 H 0.6235 0.4348 0.5160 0.022 Uiso 1 calc R
C14 C 1.0443(3) 0.4234(2) 0.45289(10) 0.0149(5) Uani 1 d .
C10 C 0.6573(3) 0.5569(2) 0.58244(11) 0.0193(5) Uani 1 d .
H10 H 0.5570 0.5501 0.5934 0.023 Uiso 1 calc R
C15 C 0.7894(3) 0.3284(2) 0.44447(11) 0.0207(5) Uani 1 d .
H15 H 0.6897 0.3212 0.4560 0.025 Uiso 1 calc R
C16 C 0.8329(3) 0.2533(2) 0.40017(11) 0.0210(5) Uani 1 d .
H16 H 0.7610 0.1974 0.3829 0.025 Uiso 1 calc R
O8 O 0.7077(5) 0.9688(3) 0.49548(16) 0.0807(11) Uani 1 d .
H8 H 0.6519 1.0093 0.4667 0.097 Uiso 1 d GR
C3 C 0.6951(7) 1.1889(4) 0.60051(19) 0.089(2) Uani 1 d D
H3 H 0.6499 1.2164 0.5632 0.107 Uiso 1 calc R
C2 C 0.6473(4) 0.9466(3) 0.80486(13) 0.0313(6) Uani 1 d .
H2C H 0.5893 0.8845 0.8220 0.038 Uiso 1 calc R
H2D H 0.6244 1.0215 0.8230 0.038 Uiso 1 calc R
C1 C 0.8214(4) 0.9214(3) 0.81613(13) 0.0312(6) Uani 1 d .
H1C H 0.8597 0.9320 0.8583 0.037 Uiso 1 calc R
H1D H 0.8409 0.8400 0.8055 0.037 Uiso 1 calc R
C17 C 0.7753(6) 0.7890(4) 0.4471(2) 0.0699(13) Uani 1 d .
H17A H 0.7174 0.8027 0.4082 0.105 Uiso 1 calc GR
H17B H 0.7088 0.7499 0.4720 0.105 Uiso 1 calc GR
H17C H 0.8650 0.7401 0.4434 0.105 Uiso 1 calc GR
C18 C 0.8294(5) 0.9051(4) 0.4749(2) 0.0633(11) Uani 1 d .
H18A H 0.9115 0.8906 0.5081 0.076 Uiso 1 calc R
H18B H 0.8742 0.9525 0.4455 0.076 Uiso 1 calc R
C4 C 0.8343(5) 1.2308(7) 0.6267(3) 0.131(3) Uani 1 d D
H4 H 0.8790 1.2975 0.6116 0.157 Uiso 1 calc R
H3B H 0.591(6) 1.051(4) 0.612(2) 0.061(15) Uiso 1 d .
H4B H 0.930(6) 1.221(5) 0.705(2) 0.079(17) Uiso 1 d .

loop_
_atom_site_aniso_label
_atom_site_aniso_U_11
_atom_site_aniso_U_22
_atom_site_aniso_U_33
_atom_site_aniso_U_23
_atom_site_aniso_U_13
_atom_site_aniso_U_12
Cu1 0.0166(2) 0.0191(2) 0.0213(2) 0.00150(14) 0.00073(15) -0.00235(13)
O4 0.0169(9) 0.0257(9) 0.0266(9) -0.0048(7) 0.0073(7) 0.0019(7)
O3 0.0184(8) 0.0281(10) 0.0254(9) -0.0108(8) 0.0005(7) 0.0025(7)
O2 0.0202(9) 0.0188(9) 0.0247(9) -0.0026(7) 0.0026(7) 0.0037(7)
O5 0.0230(9) 0.0262(9) 0.0173(8) 0.0001(7) 0.0031(7) 0.0015(7)
O1 0.0229(9) 0.0252(10) 0.0308(10) -0.0065(8) 0.0101(8) -0.0017(8)
O6 0.0321(11) 0.0343(11) 0.0304(10) 0.0042(8) 0.0086(9) 0.0003(9)
N4 0.0228(11) 0.0240(12) 0.0349(13) 0.0055(10) 0.0085(10) 0.0019(9)
N2 0.0209(10) 0.0206(11) 0.0214(10) -0.0037(8) 0.0018(8) 0.0000(8)
O7 0.0367(12) 0.0516(15) 0.0496(14) 0.0209(12) -0.0036(10) -0.0022(11)
N3 0.0296(13) 0.0281(13) 0.0314(13) 0.0006(11) -0.0049(10) 0.0041(10)
N1 0.0181(10) 0.0196(11) 0.0327(12) -0.0028(9) 0.0060(9) -0.0015(8)
C7 0.0143(11) 0.0152(11) 0.0147(11) 0.0024(9) 0.0018(9) 0.0028(9)
C6 0.0179(12) 0.0172(11) 0.0162(11) -0.0006(9) 0.0013(9) 0.0022(9)
C13 0.0146(11) 0.0171(11) 0.0153(11) 0.0011(9) 0.0024(9) 0.0019(9)
C5 0.0184(12) 0.0176(11) 0.0195(12) -0.0024(9) 0.0060(9) -0.0020(10)
C8 0.0166(11) 0.0170(11) 0.0166(11) 0.0011(9) 0.0015(9) 0.0046(9)
C12 0.0150(11) 0.0151(11) 0.0142(11) 0.0017(9) 0.0014(9) 0.0024(9)
C9 0.0181(12) 0.0164(11) 0.0203(12) -0.0001(9) 0.0066(10) -0.0019(9)
C11 0.0151(11) 0.0197(12) 0.0209(12) -0.0031(10) 0.0023(9) -0.0011(9)
C14 0.0148(11) 0.0152(11) 0.0145(11) 0.0028(9) 0.0010(9) 0.0023(9)
C10 0.0135(11) 0.0227(13) 0.0224(12) -0.0008(10) 0.0048(9) 0.0016(9)
C15 0.0157(11) 0.0246(13) 0.0228(12) -0.0041(10) 0.0060(10) -0.0018(10)
C16 0.0172(12) 0.0228(12) 0.0229(12) -0.0065(10) 0.0032(10) -0.0037(10)
O8 0.098(3) 0.072(2) 0.078(2) 0.0320(18) 0.035(2) 0.0357(19)
C3 0.121(4) 0.077(3) 0.051(2) 0.047(2) -0.051(3) -0.061(3)
C2 0.0360(16) 0.0301(15) 0.0307(15) 0.0007(12) 0.0147(12) -0.0029(12)
C1 0.0371(16) 0.0318(15) 0.0241(14) 0.0051(11) 0.0025(12) 0.0015(13)
C17 0.088(3) 0.067(3) 0.052(2) 0.011(2) 0.003(2) 0.028(3)
C18 0.052(2) 0.078(3) 0.060(3) 0.022(2) 0.0109(19) 0.006(2)
C4 0.036(2) 0.189(7) 0.158(6) 0.158(6) -0.026(3) -0.031(3)

loop_
_atom_type_symbol
_atom_type_description
_atom_type_scat_dispersion_real
_atom_type_scat_dispersion_imag
_atom_type_scat_source
C C 0.0181 0.0091 'International Tables Vol C Tables 4.2.6.8 and 6.1.1.4'
H H 0.0000 0.0000 'International Tables Vol C Tables 4.2.6.8 and 6.1.1.4'
Cu Cu -1.9646 0.5888 'International Tables Vol C Tables 4.2.6.8 and 6.1.1.4'
N N 0.0311 0.0180 'International Tables Vol C Tables 4.2.6.8 and 6.1.1.4'
O O 0.0492 0.0322 'International Tables Vol C Tables 4.2.6.8 and 6.1.1.4'

loop_
_exptl_crystal_face_index_h
_exptl_crystal_face_index_k
_exptl_crystal_face_index_l
_exptl_crystal_face_perp_dist
5 0 1 0.0577
-5 0 -1 0.0577
0 7 -4 0.0596
0 -7 4 0.0476
-5 1 -1 0.0624
-1 2 14 0.0426
1 -2 -14 0.0180

loop_
_geom_angle_atom_site_label_1
_geom_angle_atom_site_label_2
_geom_angle_atom_site_label_3
_geom_angle
_geom_angle_site_symmetry_1
_geom_angle_site_symmetry_3
N4 Cu1 O2 91.81(9) . .
N2 Cu1 O2 92.55(7) . .
N2 Cu1 N4 95.16(9) . .
N3 Cu1 O2 88.17(9) . .
N3 Cu1 N4 85.00(11) . .
N3 Cu1 N2 179.25(10) . .
N1 Cu1 O2 96.69(8) . .
N1 Cu1 N4 171.50(10) . .
N1 Cu1 N2 84.63(9) . .
N1 Cu1 N3 95.10(10) . .
C5 O2 Cu1 125.71(15) . .
C4 N4 Cu1 108.4(2) . .
C1 N2 Cu1 109.66(16) . .
C3 N3 Cu1 109.1(2) . .
C2 N1 Cu1 107.57(17) . .
C6 C7 C14 118.7(2) . 3_766
C8 C7 C6 123.0(2) . .
C8 C7 C14 118.3(2) . 3_766
C7 C6 C5 124.7(2) . .
C16 C6 C7 119.1(2) 3_766 .
C16 C6 C5 115.8(2) 3_766 .
C14 C13 C12 120.1(2) . .
C15 C13 C12 121.4(2) . .
C15 C13 C14 118.6(2) . .
O3 C5 C6 116.3(2) . .
O2 C5 O3 125.7(2) . .
O2 C5 C6 117.8(2) . .
C7 C8 C9 124.1(2) . .
C10 C8 C7 119.5(2) . .
C10 C8 C9 115.8(2) . .
C11 C12 C13 121.0(2) . .
C11 C12 C14 118.5(2) . 3_766
C14 C12 C13 120.5(2) 3_766 .
O4 C9 C8 117.0(2) . .
O5 C9 O4 125.9(2) . .
O5 C9 C8 116.9(2) . .
C12 C11 C10 121.1(2) . .
C13 C14 C7 120.1(2) . 3_766
C12 C14 C7 120.4(2) 3_766 3_766
C12 C14 C13 119.4(2) 3_766 .
C8 C10 C11 121.9(2) . .
C13 C15 C16 121.2(2) . .
C6 C16 C15 122.2(2) 3_766 .
C4 C3 N3 117.8(3) . .
N1 C2 C1 107.2(2) . .
N2 C1 C2 109.7(2) . .
O8 C18 C17 112.7(4) . .
C3 C4 N4 118.7(4) . .

loop_
_geom_bond_atom_site_label_1
_geom_bond_atom_site_label_2
_geom_bond_distance
_geom_bond_site_symmetry_2
Cu1 O2 2.4156(17) .
Cu1 N4 2.025(2) .
Cu1 N2 2.014(2) .
Cu1 N3 2.003(2) .
Cu1 N1 1.997(2) .
O4 C9 1.265(3) .
O3 C5 1.273(3) .
O2 C5 1.245(3) .
O5 C9 1.253(3) .
N4 C4 1.434(5) .
N2 C1 1.476(4) .
N3 C3 1.450(5) .
N1 C2 1.474(4) .
C7 C6 1.431(3) .
C7 C8 1.430(3) .
C7 C14 1.439(3) 3_766
C6 C5 1.519(3) .
C6 C16 1.374(4) 3_766
C13 C12 1.475(3) .
C13 C14 1.433(3) .
C13 C15 1.383(4) .
C8 C9 1.514(3) .
C8 C10 1.371(4) .
C12 C11 1.386(3) .
C12 C14 1.428(3) 3_766
C11 C10 1.400(3) .
C14 C7 1.439(3) 3_766
C14 C12 1.428(3) 3_766
C15 C16 1.398(4) .
C16 C6 1.374(4) 3_766
O8 C18 1.398(5) .
C3 C4 1.344(7) .
C2 C1 1.508(4) .
C17 C18 1.497(7) .

loop_
_geom_hbond_atom_site_label_D
_geom_hbond_atom_site_label_H
_geom_hbond_atom_site_label_A
_geom_hbond_distance_DH
_geom_hbond_distance_HA
_geom_hbond_distance_DA
_geom_hbond_angle_DHA
_geom_hbond_site_symmetry_A
O1 H1E O4 0.85 1.97 2.818(2) 174.2 2_656
O1 H1F O3 0.85 1.93 2.774(3) 176.4 2_756
O6 H6B O3 0.85 1.98 2.827(3) 175.9 2_746
O7 H7A O4 0.85 1.96 2.801(3) 172.2 3_666
O7 H7B O8 0.85 1.99 2.766(4) 150.4 3_666
O8 H8 O7 0.88 1.92 2.742(4) 154.1 1_565

loop_
_exptl_oxdiff_crystal_face_indexfrac_h
_exptl_oxdiff_crystal_face_indexfrac_k
_exptl_oxdiff_crystal_face_indexfrac_l
_exptl_oxdiff_crystal_face_x
_exptl_oxdiff_crystal_face_y
_exptl_oxdiff_crystal_face_z
5.0023 0.0046 0.9903 -0.0006 0.1405 0.9079
-5.0023 -0.0046 -0.9903 0.0006 -0.1405 -0.9079
0.0050 6.9970 -4.0152 0.2457 0.9419 -0.2034
-0.0050 -6.9970 4.0152 -0.2457 -0.9419 0.2034
-5.0016 0.9953 -0.9924 -0.0029 -0.0057 -0.9287
-0.9983 2.0066 13.9979 -0.9648 0.2490 -0.0171
0.9983 -2.0066 -13.9979 0.9648 -0.2490 0.0171
